data_4087397
loop_
_publ_author_name
'Boulens, Pierre'
'Pellier, Emmanuel'
'Jeanneau, Erwann'
'Reek, Joost N. H.'
'Olivier-Bourbigou, H\'el\`ene'
'Breuil, Pierre-Alain R.'

_publ_section_title
;
 Self-Assembled Organometallic Nickel Complexes as Catalysts for Selective
 Dimerization of Ethylene into 1-Butene
;
_journal_issue 7
_journal_name_full Organometallics
_journal_page_first 1139
_journal_paper_doi 10.1021/acs.organomet.5b00055
_journal_volume 34
_journal_year 2015
_chemical_absolute_configuration ad
_chemical_formula_moiety 'C15 H14 F3 N O2 P S, C6 H16 N'
_chemical_formula_sum 'C21 H30 F3 N2 O2 P S'
_chemical_formula_weight 462.51
_space_group_IT_number 19
_space_group_name_Hall 'P 2ac 2ab'
_space_group_name_H-M_alt 'P 21 21 21'
_symmetry_cell_setting orthorhombic
_symmetry_space_group_name_Hall 'P 2ac 2ab'
_symmetry_space_group_name_H-M 'P 21 21 21'
_atom_sites_solution_hydrogens difmap
_atom_sites_solution_primary direct
_cell_angle_alpha 90
_cell_angle_beta 90
_cell_angle_gamma 90
_cell_formula_units_Z 4
_cell_length_a 8.8540(10)
_cell_length_b 14.840(2)
_cell_length_c 18.005(2)
_cell_measurement_reflns_used 5662
_cell_measurement_temperature 200
_cell_measurement_theta_max 28.3840
_cell_measurement_theta_min 3.7400
_cell_volume 2365.7(5)
_computing_cell_refinement
;
CrysAlisPro, Agilent Technologies,
Version 1.171.37.33 (release 27-03-2014 CrysAlis171 .NET)
(compiled Mar 27 2014,17:12:48)
;
_computing_data_collection
;
CrysAlisPro, Agilent Technologies,
Version 1.171.37.33 (release 27-03-2014 CrysAlis171 .NET)
(compiled Mar 27 2014,17:12:48)
;
_computing_data_reduction
;
CrysAlisPro, Agilent Technologies,
Version 1.171.37.33 (release 27-03-2014 CrysAlis171 .NET)
(compiled Mar 27 2014,17:12:48)
;
_computing_molecular_graphics 'CAMERON (Watkin et al., 1996)'
_computing_publication_material 'CRYSTALS (Betteridge et al., 2003)'
_computing_structure_refinement 'CRYSTALS (Betteridge et al., 2003)'
_computing_structure_solution 'SIR97 (Altomare et al., 1999)'
_diffrn_ambient_temperature 200
_diffrn_detector 'CCD plate'
_diffrn_detector_area_resol_mean 10.4685
_diffrn_detector_type Atlas
_diffrn_measured_fraction_theta_full 0.995
_diffrn_measured_fraction_theta_max 0.882
_diffrn_measurement_device 'four-circle diffractometer'
_diffrn_measurement_device_type 'Xcalibur, Atlas, Gemini ultra'
_diffrn_measurement_method \w
_diffrn_radiation_monochromator graphite
_diffrn_radiation_probe x-ray
_diffrn_radiation_type 'Mo K\a'
_diffrn_radiation_wavelength 0.71073
_diffrn_reflns_av_R_equivalents 0.047
_diffrn_reflns_limit_h_max 10
_diffrn_reflns_limit_h_min -12
_diffrn_reflns_limit_k_max 18
_diffrn_reflns_limit_k_min -18
_diffrn_reflns_limit_l_max 22
_diffrn_reflns_limit_l_min -22
_diffrn_reflns_number 21076
_diffrn_reflns_theta_full 26.703
_diffrn_reflns_theta_max 29.485
_diffrn_reflns_theta_min 2.908
_diffrn_source 'Enhance (Mo) X-ray Source'
_diffrn_standards_number 0
_exptl_absorpt_coefficient_mu 0.247
_exptl_absorpt_correction_T_max 0.924
_exptl_absorpt_correction_T_min 0.864
_exptl_absorpt_correction_type analytical
_exptl_absorpt_process_details
;
CrysAlisPro, Agilent Technologies,
Version 1.171.37.33 (release 27-03-2014 CrysAlis171 .NET)
(compiled Mar 27 2014,17:12:48)
Analytical numeric absorption correction using a multifaceted crystal
			model based on expressions derived by R.C. Clark & J.S. Reid.
(Clark, R. C. & Reid, J. S. (1995). Acta Cryst. A51, 887-897)
Empirical absorption correction using spherical harmonics,
 implemented in SCALE3 ABSPACK scaling algorithm.
;
_exptl_crystal_colour colorless
_exptl_crystal_density_diffrn 1.299
_exptl_crystal_density_method 'not measured'
_exptl_crystal_description block
_exptl_crystal_F_000 976
_exptl_crystal_size_max 0.426
_exptl_crystal_size_mid 0.262
_exptl_crystal_size_min 0.214
_refine_diff_density_max 0.44
_refine_diff_density_min -0.54
_refine_ls_abs_structure_details 'Flack (1983), 3610 Friedel-pairs'
_refine_ls_abs_structure_Flack 0.05(9)
_refine_ls_extinction_coef 170(10)
_refine_ls_extinction_method 'Larson (1970), Equation 22'
_refine_ls_goodness_of_fit_ref 0.9875
_refine_ls_hydrogen_treatment constr
_refine_ls_matrix_type full
_refine_ls_number_parameters 273
_refine_ls_number_reflns 5692
_refine_ls_number_restraints 0
_refine_ls_R_factor_all 0.0601
_refine_ls_R_factor_gt 0.0434
_refine_ls_shift/su_max 0.0002502
_refine_ls_shift/su_mean 0.0000166
_refine_ls_structure_factor_coef Fsqd
_refine_ls_weighting_details
;
 Method, part 1, Chebychev polynomial, (Watkin, 1994, Prince, 1982) 
 [weight] = 1.0/[A~0~*T~0~(x)+A~1~*T~1~(x) ... +A~n-1~]*T~n-1~(x)] 
 where A~i~ are the Chebychev coefficients listed below and x= Fcalc/Fmax 
 Method = Robust Weighting (Prince, 1982) 
 W = [weight] * [1-(deltaF/6*sigmaF)^2^]^2^ 
 A~i~ are: 
 0.101E+04 0.123E+04 718. 141. 
;
_refine_ls_weighting_scheme calc
_refine_ls_wR_factor_all 0.0803
_refine_ls_wR_factor_gt 0.0652
_refine_ls_wR_factor_ref 0.0803
_reflns_limit_h_max 12
_reflns_limit_h_min -12
_reflns_limit_k_max 18
_reflns_limit_k_min 0
_reflns_limit_l_max 22
_reflns_limit_l_min 0
_reflns_number_gt 4673
_reflns_number_total 5703
_reflns_threshold_expression I>2.0\s(I)
_oxford_diffrn_Wilson_B_factor 2.60
_oxford_diffrn_Wilson_scale 0.05
_oxford_refine_ls_r_factor_ref 0.0601
_oxford_refine_ls_scale 5.58(8)
_oxford_reflns_number_all 5692
_oxford_reflns_threshold_expression_ref I>-10.0\s(I)
_cod_data_source_file om5b00055_si_005.cif
_cod_data_source_block 1
_cod_original_sg_symbol_H-M 'P 21 21 21 '
_cod_original_formula_sum 'C21 H30 F3 N2 O2 P1 S1'
_cod_database_code 4087397

loop_
_symmetry_equiv_pos_as_xyz
x,y,z
x+1/2,-y+1/2,-z
-x,y+1/2,-z+1/2
-x+1/2,-y,z+1/2

loop_
_atom_site_label
_atom_site_type_symbol
_atom_site_fract_x
_atom_site_fract_y
_atom_site_fract_z
_atom_site_U_iso_or_equiv
_atom_site_occupancy
_atom_site_adp_type
_atom_site_refinement_flags_posn
S1 S -0.00549(9) 0.35955(4) 0.15959(4) 0.0287 1.0000 Uani .
O2 O -0.1045(2) 0.31071(13) 0.11070(11) 0.0346 1.0000 Uani .
O3 O -0.0723(3) 0.42830(14) 0.20491(12) 0.0454 1.0000 Uani .
N4 N 0.1035(3) 0.29414(15) 0.19894(12) 0.0281 1.0000 Uani .
P5 P 0.21365(9) 0.33619(5) 0.27016(4) 0.0295 1.0000 Uani .
C6 C 0.3338(3) 0.23562(18) 0.28389(15) 0.0289 1.0000 Uani .
C7 C 0.2689(4) 0.15436(19) 0.30795(14) 0.0338 1.0000 Uani .
C8 C 0.3540(4) 0.0772(2) 0.31704(16) 0.0403 1.0000 Uani .
C9 C 0.5071(4) 0.0812(2) 0.30372(18) 0.0481 1.0000 Uani .
C10 C 0.5729(4) 0.1605(2) 0.28114(19) 0.0489 1.0000 Uani .
C11 C 0.4882(4) 0.2394(2) 0.27049(17) 0.0385 1.0000 Uani .
C12 C 0.5659(4) 0.3240(3) 0.2448(2) 0.0600 1.0000 Uani .
H121 H 0.6547 0.3090 0.2154 0.0906 1.0000 Uiso R
H123 H 0.4972 0.3606 0.2154 0.0900 1.0000 Uiso R
H122 H 0.5988 0.3606 0.2861 0.0905 1.0000 Uiso R
H101 H 0.6749 0.1625 0.2723 0.0599 1.0000 Uiso R
H91 H 0.5673 0.0287 0.3098 0.0582 1.0000 Uiso R
H81 H 0.3096 0.0226 0.3316 0.0480 1.0000 Uiso R
H71 H 0.1667 0.1523 0.3193 0.0411 1.0000 Uiso R
C13 C 0.0951(4) 0.32538(19) 0.35355(15) 0.0348 1.0000 Uani .
C14 C -0.0534(4) 0.2974(2) 0.35077(18) 0.0428 1.0000 Uani .
C15 C -0.1443(5) 0.2963(3) 0.4138(2) 0.0628 1.0000 Uani .
C16 C -0.0830(7) 0.3238(3) 0.4804(2) 0.0752 1.0000 Uani .
C17 C 0.0637(6) 0.3508(3) 0.48445(19) 0.0672 1.0000 Uani .
C18 C 0.1578(5) 0.3534(2) 0.42202(17) 0.0490 1.0000 Uani .
C19 C 0.3171(5) 0.3837(3) 0.4283(2) 0.0663 1.0000 Uani .
H191 H 0.3384 0.4037 0.4770 0.0995 1.0000 Uiso R
H193 H 0.3360 0.4333 0.3955 0.0983 1.0000 Uiso R
H192 H 0.3847 0.3367 0.4154 0.0989 1.0000 Uiso R
H171 H 0.1034 0.3700 0.5292 0.0810 1.0000 Uiso R
H161 H -0.1423 0.3250 0.5226 0.0901 1.0000 Uiso R
H151 H -0.2465 0.2765 0.4116 0.0759 1.0000 Uiso R
H141 H -0.0962 0.2777 0.3061 0.0508 1.0000 Uiso R
C20 C 0.1050(4) 0.4266(2) 0.09282(18) 0.0425 1.0000 Uani .
F21 F 0.0128(3) 0.47537(14) 0.04978(11) 0.0648 1.0000 Uani .
F22 F 0.1969(3) 0.48425(15) 0.12608(12) 0.0740 1.0000 Uani .
F23 F 0.1884(3) 0.37562(16) 0.04823(12) 0.0678 1.0000 Uani .
N24 N 0.8469(3) 0.62868(16) 0.38889(13) 0.0333 1.0000 Uani .
C25 C 0.9034(4) 0.6533(2) 0.46527(15) 0.0394 1.0000 Uani .
C26 C 0.8965(5) 0.5774(2) 0.52100(16) 0.0482 1.0000 Uani .
H261 H 0.9290 0.6009 0.5678 0.0725 1.0000 Uiso R
H263 H 0.7917 0.5539 0.5244 0.0722 1.0000 Uiso R
H262 H 0.9627 0.5286 0.5065 0.0721 1.0000 Uiso R
H252 H 0.8407 0.7039 0.4834 0.0469 1.0000 Uiso R
H251 H 1.0063 0.6752 0.4599 0.0470 1.0000 Uiso R
C27 C 0.9377(4) 0.5554(2) 0.35267(17) 0.0423 1.0000 Uani .
C28 C 1.1007(5) 0.5808(2) 0.3429(3) 0.0667 1.0000 Uani .
H281 H 1.1517 0.5342 0.3142 0.0997 1.0000 Uiso R
H282 H 1.1505 0.5846 0.3904 0.0999 1.0000 Uiso R
H283 H 1.1143 0.6376 0.3185 0.0996 1.0000 Uiso R
H271 H 0.9307 0.5004 0.3821 0.0500 1.0000 Uiso R
H272 H 0.8907 0.5421 0.3063 0.0508 1.0000 Uiso R
C29 C 0.6827(4) 0.6047(2) 0.38743(17) 0.0429 1.0000 Uani .
C30 C 0.5825(4) 0.6797(3) 0.41530(19) 0.0569 1.0000 Uani .
H301 H 0.4775 0.6663 0.4054 0.0850 1.0000 Uiso R
H303 H 0.5970 0.6873 0.4676 0.0849 1.0000 Uiso R
H302 H 0.6102 0.7369 0.3911 0.0841 1.0000 Uiso R
H291 H 0.6702 0.5494 0.4172 0.0499 1.0000 Uiso R
H292 H 0.6565 0.5917 0.3360 0.0517 1.0000 Uiso R
H241 H 0.8552 0.6790 0.3620 0.0492 1.0000 Uiso R

loop_
_atom_site_aniso_label
_atom_site_aniso_U_11
_atom_site_aniso_U_22
_atom_site_aniso_U_33
_atom_site_aniso_U_23
_atom_site_aniso_U_13
_atom_site_aniso_U_12
S1 0.0334(3) 0.0263(3) 0.0265(3) 0.0015(3) -0.0033(3) 0.0007(3)
O2 0.0340(11) 0.0371(11) 0.0327(10) 0.0022(9) -0.0076(9) -0.0039(9)
O3 0.0591(15) 0.0370(12) 0.0402(12) -0.0051(10) -0.0055(11) 0.0182(11)
N4 0.0316(12) 0.0265(11) 0.0263(11) 0.0001(9) -0.0003(10) 0.0018(10)
P5 0.0356(4) 0.0247(3) 0.0282(3) 0.0001(3) -0.0053(3) -0.0006(3)
C6 0.0297(14) 0.0312(14) 0.0258(14) 0.0010(11) -0.0073(11) 0.0038(11)
C7 0.0396(16) 0.0334(15) 0.0286(13) 0.0003(12) -0.0038(12) -0.0006(13)
C8 0.056(2) 0.0320(15) 0.0326(16) 0.0046(12) -0.0099(14) 0.0004(15)
C9 0.050(2) 0.0406(17) 0.0534(19) -0.0032(15) -0.0179(18) 0.0128(17)
C10 0.0365(17) 0.053(2) 0.057(2) -0.0038(18) -0.0060(16) 0.0054(16)
C11 0.0363(16) 0.0418(16) 0.0375(15) -0.0006(13) -0.0047(15) -0.0031(14)
C12 0.0423(19) 0.060(2) 0.077(3) 0.013(2) 0.0008(18) -0.0095(18)
C13 0.0504(18) 0.0253(14) 0.0286(14) -0.0019(11) 0.0003(13) 0.0085(13)
C14 0.055(2) 0.0382(17) 0.0355(17) 0.0030(14) 0.0126(15) 0.0041(15)
C15 0.082(3) 0.051(2) 0.055(2) 0.0103(19) 0.032(2) 0.007(2)
C16 0.129(4) 0.059(3) 0.038(2) 0.0100(19) 0.035(3) 0.026(3)
C17 0.130(4) 0.048(2) 0.0243(16) -0.0058(15) -0.002(2) 0.031(3)
C18 0.085(3) 0.0331(17) 0.0293(16) -0.0080(13) -0.0121(16) 0.0170(18)
C19 0.092(3) 0.054(2) 0.053(2) -0.0173(18) -0.039(2) 0.003(2)
C20 0.0476(19) 0.0379(17) 0.0419(18) 0.0109(14) -0.0132(15) -0.0123(15)
F21 0.0698(15) 0.0640(13) 0.0606(13) 0.0385(11) -0.0226(12) -0.0142(13)
F22 0.0841(17) 0.0687(15) 0.0693(15) 0.0246(12) -0.0317(13) -0.0466(14)
F23 0.0671(15) 0.0809(16) 0.0553(13) 0.0157(12) 0.0242(12) -0.0054(13)
N24 0.0503(16) 0.0259(12) 0.0237(11) 0.0009(9) 0.0035(10) 0.0004(11)
C25 0.0546(19) 0.0357(16) 0.0278(14) -0.0062(12) -0.0006(13) 0.0008(15)
C26 0.066(2) 0.0482(19) 0.0301(16) 0.0042(14) -0.0006(16) 0.0039(18)
C27 0.068(2) 0.0274(15) 0.0310(16) -0.0030(12) 0.0061(15) 0.0041(14)
C28 0.067(3) 0.042(2) 0.092(3) -0.001(2) 0.030(3) 0.0085(19)
C29 0.050(2) 0.0482(19) 0.0301(15) 0.0025(14) 0.0019(14) -0.0063(16)
C30 0.053(2) 0.078(3) 0.0397(18) 0.0039(18) 0.0093(17) 0.012(2)

loop_
_atom_type_symbol
_atom_type_scat_dispersion_real
_atom_type_scat_dispersion_imag
_atom_type_scat_Cromer_Mann_a1
_atom_type_scat_Cromer_Mann_b1
_atom_type_scat_Cromer_Mann_a2
_atom_type_scat_Cromer_Mann_b2
_atom_type_scat_Cromer_Mann_a3
_atom_type_scat_Cromer_Mann_b3
_atom_type_scat_Cromer_Mann_a4
_atom_type_scat_Cromer_Mann_b4
_atom_type_scat_Cromer_Mann_c
_atom_type_scat_source
C 0.0033 0.0016 2.3100 20.8439 1.0200 10.2075 1.5886 0.5687 0.8650 51.6512 0.2156 'International Tables Vol C 4.2.6.8 and 6.1.1.4'
H 0.0000 0.0000 0.4930 10.5109 0.3229 26.1257 0.1402 3.1424 0.0408 57.7998 0.0030 'International Tables Vol C 4.2.6.8 and 6.1.1.4'
N 0.0061 0.0033 12.2126 0.0057 3.1322 9.8933 2.0125 28.9975 1.1663 0.5826 -11.5290 'International Tables Vol C 4.2.6.8 and 6.1.1.4'
O 0.0106 0.0060 3.0485 13.2771 2.2868 5.7011 1.5463 0.3239 0.8670 32.9089 0.2508 'International Tables Vol C 4.2.6.8 and 6.1.1.4'
F 0.0171 0.0103 3.5392 10.2825 2.6412 4.2944 1.5170 0.2615 1.0243 26.1476 0.2776 'International Tables Vol C 4.2.6.8 and 6.1.1.4'
P 0.1023 0.0942 6.4345 1.9067 4.1791 27.1570 1.7800 0.5260 1.4908 68.1645 1.1149 'International Tables Vol C 4.2.6.8 and 6.1.1.4'
S 0.1246 0.1234 6.9053 1.4679 5.2034 22.2151 1.4379 0.2536 1.5863 56.1720 0.8669 'International Tables Vol C 4.2.6.8 and 6.1.1.4'

loop_
_geom_angle_atom_site_label_1
_geom_angle_atom_site_label_2
_geom_angle_atom_site_label_3
_geom_angle
_geom_angle_publ_flag
O2 S1 O3 117.10(14) yes
O2 S1 N4 110.21(12) yes
O3 S1 N4 116.41(12) yes
O2 S1 C20 101.33(13) yes
O3 S1 C20 101.89(15) yes
N4 S1 C20 107.93(15) yes
S1 N4 P5 117.85(14) yes
N4 P5 C6 97.61(12) yes
N4 P5 C13 104.61(13) yes
C6 P5 C13 98.56(13) yes
P5 C6 C7 119.9(2) yes
P5 C6 C11 120.7(2) yes
C7 C6 C11 119.4(3) yes
C6 C7 C8 121.7(3) yes
C6 C7 H71 119.6 no
C8 C7 H71 118.6 no
C7 C8 C9 118.7(3) yes
C7 C8 H81 121.4 no
C9 C8 H81 119.8 no
C8 C9 C10 120.3(3) yes
C8 C9 H91 119.8 no
C10 C9 H91 119.9 no
C9 C10 C11 121.8(3) yes
C9 C10 H101 119.7 no
C11 C10 H101 118.5 no
C10 C11 C6 118.0(3) yes
C10 C11 C12 119.5(3) yes
C6 C11 C12 122.5(3) yes
C11 C12 H121 110.2 no
C11 C12 H123 110.3 no
H121 C12 H123 109.8 no
C11 C12 H122 111.7 no
H121 C12 H122 107.7 no
H123 C12 H122 107.1 no
P5 C13 C14 122.7(2) yes
P5 C13 C18 117.5(3) yes
C14 C13 C18 119.6(3) yes
C13 C14 C15 121.7(4) yes
C13 C14 H141 120.7 no
C15 C14 H141 117.6 no
C14 C15 C16 118.6(4) yes
C14 C15 H151 121.2 no
C16 C15 H151 120.2 no
C15 C16 C17 120.6(4) yes
C15 C16 H161 119.9 no
C17 C16 H161 119.5 no
C16 C17 C18 122.2(4) yes
C16 C17 H171 120.0 no
C18 C17 H171 117.7 no
C13 C18 C17 117.3(4) yes
C13 C18 C19 121.8(3) yes
C17 C18 C19 120.9(3) yes
C18 C19 H191 110.8 no
C18 C19 H193 110.6 no
H191 C19 H193 107.2 no
C18 C19 H192 111.0 no
H191 C19 H192 109.3 no
H193 C19 H192 107.8 no
S1 C20 F21 110.2(2) yes
S1 C20 F22 112.3(2) yes
F21 C20 F22 106.7(3) yes
S1 C20 F23 112.5(2) yes
F21 C20 F23 107.3(3) yes
F22 C20 F23 107.5(3) yes
C25 N24 C27 113.2(2) yes
C25 N24 C29 113.3(2) yes
C27 N24 C29 109.9(2) yes
C25 N24 H241 105.3 no
C27 N24 H241 109.0 no
C29 N24 H241 105.6 no
N24 C25 C26 114.3(3) yes
N24 C25 H252 107.4 no
C26 C25 H252 109.0 no
N24 C25 H251 107.5 no
C26 C25 H251 110.8 no
H252 C25 H251 107.7 no
C25 C26 H261 107.5 no
C25 C26 H263 109.9 no
H261 C26 H263 110.9 no
C25 C26 H262 110.8 no
H261 C26 H262 109.1 no
H263 C26 H262 108.7 no
N24 C27 C28 112.6(3) yes
N24 C27 H271 109.7 no
C28 C27 H271 109.5 no
N24 C27 H272 107.3 no
C28 C27 H272 111.6 no
H271 C27 H272 105.9 no
C27 C28 H281 109.3 no
C27 C28 H282 110.6 no
H281 C28 H282 107.5 no
C27 C28 H283 113.2 no
H281 C28 H283 108.8 no
H282 C28 H283 107.2 no
N24 C29 C30 112.9(3) yes
N24 C29 H291 107.3 no
C30 C29 H291 111.5 no
N24 C29 H292 107.2 no
C30 C29 H292 108.8 no
H291 C29 H292 109.0 no
C29 C30 H301 110.6 no
C29 C30 H303 109.6 no
H301 C30 H303 109.5 no
C29 C30 H302 110.0 no
H301 C30 H302 109.5 no
H303 C30 H302 107.4 no

loop_
_geom_bond_atom_site_label_1
_geom_bond_atom_site_label_2
_geom_bond_distance
_geom_bond_publ_flag
S1 O2 1.438(2) yes
S1 O3 1.434(2) yes
S1 N4 1.541(2) yes
S1 C20 1.842(3) yes
N4 P5 1.728(2) yes
P5 C6 1.849(3) yes
P5 C13 1.839(3) yes
C6 C7 1.404(4) yes
C6 C11 1.389(4) yes
C7 C8 1.380(4) yes
C7 H71 0.928 no
C8 C9 1.378(5) yes
C8 H81 0.938 no
C9 C10 1.376(5) yes
C9 H91 0.950 no
C10 C11 1.403(4) yes
C10 H101 0.917 no
C11 C12 1.505(4) yes
C12 H121 0.973 no
C12 H123 0.972 no
C12 H122 0.966 no
C13 C14 1.379(4) yes
C13 C18 1.414(4) yes
C14 C15 1.392(4) yes
C14 H141 0.936 no
C15 C16 1.378(6) yes
C15 H151 0.952 no
C16 C17 1.362(6) yes
C16 H161 0.923 no
C17 C18 1.400(5) yes
C17 H171 0.925 no
C18 C19 1.485(5) yes
C19 H191 0.945 no
C19 H193 0.958 no
C19 H192 0.948 no
C20 F21 1.338(4) yes
C20 F22 1.324(4) yes
C20 F23 1.327(4) yes
N24 C25 1.508(3) yes
N24 C27 1.501(4) yes
N24 C29 1.497(4) yes
N24 H241 0.893 no
C25 C26 1.510(4) yes
C25 H252 0.989 no
C25 H251 0.973 no
C26 H261 0.956 no
C26 H263 0.992 no
C26 H262 0.968 no
C27 C28 1.501(5) yes
C27 H271 0.976 no
C27 H272 0.954 no
C28 H281 0.974 no
C28 H282 0.964 no
C28 H283 0.959 no
C29 C30 1.509(5) yes
C29 H291 0.986 no
C29 H292 0.974 no
C30 H301 0.968 no
C30 H303 0.957 no
C30 H302 0.985 no

loop_
_geom_hbond_atom_site_label_D
_geom_hbond_atom_site_label_H
_geom_hbond_atom_site_label_A
_geom_hbond_site_symmetry_A
_geom_hbond_angle_DHA
_geom_hbond_distance_DH
_geom_hbond_distance_HA
_geom_hbond_distance_DA
_geom_hbond_publ_flag
C25 H251 O2 3_655 129.64(9) 0.973 2.532 3.240(5) yes
C27 H272 O3 1_655 136.08(9) 0.954 2.508 3.263(5) yes
C30 H303 O2 4_565 171.25(10) 0.957 2.578 3.526(5) yes
N24 H241 N4 3_655 174.49(10) 0.893 2.063 2.953(5) yes
